data_4339543
loop_
_publ_author_name
'Liu, Bin'
'Li, Bao-Long'
'Li, Yi-Zhi'
'Chen, Yu'
'Bao, Song-Song'
'Zheng, Li-Min'

_publ_section_title
;
 Lanthanide diruthenium(II,III) compounds showing layered and PtS-type
 open framework structures.
;
_journal_issue 21
_journal_name_full 'Inorganic chemistry'
_journal_page_first 8524
_journal_page_last 8532
_journal_paper_doi 10.1021/ic0621695
_journal_volume 46
_journal_year 2007
_chemical_formula_moiety 'C4 H20 Gd O20 P4 Ru2, 8(H2 O)'
_chemical_formula_sum 'C4 H36 Gd O28 P4 Ru2'
_chemical_formula_weight 1015.60
_chemical_name_systematic
; 
 ? 
;
_space_group_IT_number 15
_symmetry_cell_setting monoclinic
_symmetry_space_group_name_Hall '-C 2yc'
_symmetry_space_group_name_H-M 'C 1 2/c 1'
_atom_sites_solution_hydrogens geom
_atom_sites_solution_primary direct
_atom_sites_solution_secondary difmap
_audit_creation_method SHELXL-97
_cell_angle_alpha 90.00
_cell_angle_beta 94.518(5)
_cell_angle_gamma 90.00
_cell_formula_units_Z 4
_cell_length_a 12.475(2)
_cell_length_b 14.6256(19)
_cell_length_c 15.548(3)
_cell_measurement_reflns_used 4889
_cell_measurement_temperature 193(2)
_cell_measurement_theta_max 25.3491
_cell_measurement_theta_min 3.0817
_cell_volume 2828.0(8)
_computing_cell_refinement 'CrystalClear (Rigaku Corp., 2000)'
_computing_data_collection 'CrystalClear (Rigaku Corp., 2000)'
_computing_data_reduction 'CrystalClear (Rigaku Corp., 2000)'
_computing_molecular_graphics SHELXTL
_computing_publication_material SHELXTL
_computing_structure_refinement 'SHELXL-97 (Sheldrick, 1997)'
_computing_structure_solution 'SHELXS-97 (Sheldrick, 1990)'
_diffrn_ambient_temperature 193(2)
_diffrn_measured_fraction_theta_full 0.997
_diffrn_measured_fraction_theta_max 0.997
_diffrn_measurement_device_type 'Rigaku Mercury CCD'
_diffrn_measurement_method \w
_diffrn_radiation_monochromator graphite
_diffrn_radiation_source 'fine-focus sealed tube'
_diffrn_radiation_type MoK\a
_diffrn_radiation_wavelength 0.71070
_diffrn_reflns_av_R_equivalents 0.0504
_diffrn_reflns_av_sigmaI/netI 0.0417
_diffrn_reflns_limit_h_max 14
_diffrn_reflns_limit_h_min -15
_diffrn_reflns_limit_k_max 16
_diffrn_reflns_limit_k_min -17
_diffrn_reflns_limit_l_max 17
_diffrn_reflns_limit_l_min -18
_diffrn_reflns_number 13288
_diffrn_reflns_theta_full 25.35
_diffrn_reflns_theta_max 25.35
_diffrn_reflns_theta_min 3.08
_exptl_absorpt_coefficient_mu 3.706
_exptl_absorpt_correction_T_max 0.69
_exptl_absorpt_correction_T_min 0.65
_exptl_absorpt_correction_type multi-scan
_exptl_absorpt_process_details Empirical
_exptl_crystal_colour 'red brown'
_exptl_crystal_density_diffrn 2.385
_exptl_crystal_density_method 'not measured'
_exptl_crystal_description Block
_exptl_crystal_F_000 1984
_exptl_crystal_size_max 0.12
_exptl_crystal_size_mid 0.10
_exptl_crystal_size_min 0.10
_refine_diff_density_max 0.591
_refine_diff_density_min -0.925
_refine_diff_density_rms 0.147
_refine_ls_extinction_method none
_refine_ls_goodness_of_fit_ref 1.000
_refine_ls_hydrogen_treatment mixed
_refine_ls_matrix_type full
_refine_ls_number_parameters 234
_refine_ls_number_reflns 2595
_refine_ls_number_restraints 22
_refine_ls_restrained_S_all 1.000
_refine_ls_R_factor_all 0.0545
_refine_ls_R_factor_gt 0.0450
_refine_ls_shift/su_max 0.000
_refine_ls_shift/su_mean 0.000
_refine_ls_structure_factor_coef Fsqd
_refine_ls_weighting_details 'calc w=1/[\s^2^(Fo^2^)+(0.0830P)^2^+0.8000P] where P=(Fo^2^+2Fc^2^)/3'
_refine_ls_weighting_scheme calc
_refine_ls_wR_factor_gt 0.1134
_refine_ls_wR_factor_ref 0.1167
_reflns_number_gt 2252
_reflns_number_total 2595
_reflns_threshold_expression >2sigma(I)
_cod_data_source_file ic0621695-file009.cif
_cod_data_source_block shelxl
_cod_depositor_comments
;
The following automatic conversions were performed:

'_symmetry_cell_setting' value 'Monoclinic' changed to 'monoclinic'
according to
/usr/data/users/saulius/automatic-downloads/retrospective/ACS/lib/dictionaries/cif_core.dic
dictionary named 'cif_core.dic' version 2.4.2 from
2011-04-26.

'_exptl_absorpt_correction_type' value 'Multi-scan'
changed to 'multi-scan' according to
/usr/data/users/saulius/automatic-downloads/retrospective/ACS/lib/dictionaries/cif_core.dic
dictionary named 'cif_core.dic' version 2.4.2 from 2011-04-26.

Automatic conversion script
Id: cif_fix_values 2281 2013-09-26 08:29:07Z andrius 
;
_cod_original_sg_symbol_H-M 'C2/c  '
_cod_database_code 4339543

loop_
_symmetry_equiv_pos_as_xyz
'x, y, z'
'-x, y, -z+1/2'
'x+1/2, y+1/2, z'
'-x+1/2, y+1/2, -z+1/2'
'-x, -y, -z'
'x, -y, z-1/2'
'-x+1/2, -y+1/2, -z'
'x+1/2, -y+1/2, z-1/2'

loop_
_atom_site_label
_atom_site_type_symbol
_atom_site_fract_x
_atom_site_fract_y
_atom_site_fract_z
_atom_site_U_iso_or_equiv
_atom_site_adp_type
_atom_site_occupancy
_atom_site_symmetry_multiplicity
_atom_site_calc_flag
_atom_site_refinement_flags
Ru1 Ru 0.66656(5) 0.21221(4) 0.49805(3) 0.0324(2) Uani 1 1 d .
Gd1 Gd 0.5000 0.51105(3) 0.2500 0.02971(18) Uani 1 2 d S
P1 P 0.80014(14) 0.15456(12) 0.35517(11) 0.0307(4) Uani 1 1 d .
P2 P 0.68634(14) 0.33725(12) 0.34596(11) 0.0312(4) Uani 1 1 d .
O1 O 0.7112(3) 0.1203(3) 0.4105(3) 0.0309(10) Uani 1 1 d .
O2 O 0.8907(3) 0.2005(3) 0.4141(3) 0.0285(10) Uani 1 1 d .
O3 O 0.8441(4) 0.0790(3) 0.3012(3) 0.0308(10) Uani 1 1 d .
O4 O 0.6021(3) 0.2932(3) 0.4016(3) 0.0275(10) Uani 1 1 d .
O5 O 0.7808(3) 0.3743(3) 0.4064(3) 0.0283(9) Uani 1 1 d .
O6 O 0.6377(4) 0.4082(3) 0.2857(3) 0.0337(10) Uani 1 1 d .
O7 O 0.8255(4) 0.2749(3) 0.2334(3) 0.0323(10) Uani 1 1 d D
O8 O 0.5079(4) 0.1327(3) 0.4935(3) 0.0326(11) Uani 1 1 d D
O9 O 0.5711(4) 0.6312(3) 0.3512(3) 0.0314(10) Uani 1 1 d D
O10 O 0.5234(4) 0.4519(3) 0.1078(3) 0.0310(10) Uani 1 1 d D
O11 O 0.0181(4) 0.4978(3) 0.1257(3) 0.0299(10) Uani 1 1 d D
O12 O 0.6919(4) 0.5391(3) 0.4970(3) 0.0332(11) Uani 1 1 d D
O13 O 0.8498(4) 0.4585(4) 0.2238(3) 0.0344(11) Uani 1 1 d D
O14 O 0.8171(4) 0.3125(4) 0.0439(3) 0.0374(11) Uani 1 1 d D
H7A H 0.877(5) 0.299(5) 0.270(4) 0.04(2) Uiso 1 1 d D
H8A H 0.493(6) 0.117(6) 0.440(3) 0.05(2) Uiso 1 1 d D
H8B H 0.460(6) 0.176(5) 0.503(5) 0.06(3) Uiso 1 1 d D
H9A H 0.535(4) 0.625(4) 0.401(3) 0.009(14) Uiso 1 1 d D
H9B H 0.559(5) 0.684(3) 0.328(4) 0.020(17) Uiso 1 1 d D
H10A H 0.476(5) 0.410(5) 0.095(6) 0.07(3) Uiso 1 1 d D
H10B H 0.585(4) 0.429(4) 0.104(4) 0.012(15) Uiso 1 1 d D
H11A H 0.090(4) 0.497(4) 0.121(4) 0.026(18) Uiso 1 1 d D
H11B H 0.007(6) 0.469(5) 0.175(4) 0.04(2) Uiso 1 1 d D
H12A H 0.757(4) 0.519(5) 0.504(5) 0.04(2) Uiso 1 1 d D
H12B H 0.669(6) 0.521(5) 0.444(3) 0.04(2) Uiso 1 1 d D
H13A H 0.781(4) 0.453(5) 0.201(4) 0.029(18) Uiso 1 1 d D
H13B H 0.850(7) 0.519(3) 0.243(6) 0.06(3) Uiso 1 1 d D
H14A H 0.761(5) 0.344(5) 0.065(5) 0.06(3) Uiso 1 1 d D
H14B H 0.8287 0.2767 0.0975 0.102 Uiso 1 1 d D
C1 C 0.7390(5) 0.2436(4) 0.2828(4) 0.0320(14) Uani 1 1 d .
C2 C 0.6510(5) 0.2037(5) 0.2216(5) 0.0355(16) Uani 1 1 d .
H2A H 0.6813 0.1563 0.1862 0.053 Uiso 1 1 calc R
H2B H 0.6195 0.2522 0.1841 0.053 Uiso 1 1 calc R
H2C H 0.5952 0.1770 0.2548 0.053 Uiso 1 1 calc R

loop_
_atom_site_aniso_label
_atom_site_aniso_U_11
_atom_site_aniso_U_22
_atom_site_aniso_U_33
_atom_site_aniso_U_23
_atom_site_aniso_U_13
_atom_site_aniso_U_12
Ru1 0.0348(3) 0.0342(4) 0.0282(3) -0.0001(2) 0.0021(2) 0.0012(2)
Gd1 0.0268(3) 0.0275(3) 0.0346(3) 0.000 0.00086(19) 0.000
P1 0.0278(8) 0.0358(10) 0.0285(9) -0.0006(7) 0.0011(7) 0.0029(7)
P2 0.0313(9) 0.0341(9) 0.0283(9) 0.0015(7) 0.0029(7) 0.0022(7)
O1 0.026(2) 0.032(3) 0.036(2) -0.0023(19) 0.0060(18) -0.0010(19)
O2 0.026(2) 0.028(2) 0.031(2) -0.0051(18) -0.0005(19) 0.0016(18)
O3 0.031(2) 0.026(2) 0.035(2) -0.0047(19) 0.0016(19) 0.0041(19)
O4 0.028(2) 0.028(2) 0.026(2) 0.0065(17) -0.0022(18) 0.0042(18)
O5 0.033(2) 0.026(2) 0.026(2) 0.0020(18) 0.0047(18) 0.0001(19)
O6 0.033(2) 0.034(3) 0.033(2) 0.006(2) 0.0033(19) -0.003(2)
O7 0.035(3) 0.034(3) 0.030(2) -0.004(2) 0.012(2) -0.001(2)
O8 0.033(3) 0.034(3) 0.031(3) -0.003(2) 0.003(2) 0.000(2)
O9 0.028(2) 0.038(3) 0.029(2) -0.003(2) -0.0009(19) 0.004(2)
O10 0.034(3) 0.028(2) 0.031(2) 0.002(2) 0.004(2) -0.012(2)
O11 0.026(2) 0.031(2) 0.034(3) 0.0020(19) 0.009(2) 0.0062(19)
O12 0.030(3) 0.031(3) 0.038(3) -0.002(2) -0.001(2) 0.013(2)
O13 0.036(3) 0.037(3) 0.031(2) 0.004(2) 0.009(2) 0.006(2)
O14 0.035(3) 0.047(3) 0.029(3) 0.009(2) -0.004(2) -0.007(2)
C1 0.040(4) 0.027(3) 0.030(3) 0.009(3) 0.005(3) 0.009(3)
C2 0.029(3) 0.031(3) 0.044(4) -0.002(3) -0.010(3) 0.005(3)

loop_
_atom_type_symbol
_atom_type_description
_atom_type_scat_dispersion_real
_atom_type_scat_dispersion_imag
_atom_type_scat_source
C C 0.0033 0.0016 'International Tables Vol C Tables 4.2.6.8 and 6.1.1.4'
H H 0.0000 0.0000 'International Tables Vol C Tables 4.2.6.8 and 6.1.1.4'
Gd Gd -0.1653 3.9035 'International Tables Vol C Tables 4.2.6.8 and 6.1.1.4'
O O 0.0106 0.0060 'International Tables Vol C Tables 4.2.6.8 and 6.1.1.4'
P P 0.1023 0.0942 'International Tables Vol C Tables 4.2.6.8 and 6.1.1.4'
Ru Ru -1.2594 0.8363 'International Tables Vol C Tables 4.2.6.8 and 6.1.1.4'

loop_
_geom_angle_atom_site_label_1
_geom_angle_atom_site_label_2
_geom_angle_atom_site_label_3
_geom_angle
_geom_angle_site_symmetry_1
_geom_angle_site_symmetry_3
O5 Ru1 O1 89.28(18) 7_656 .
O5 Ru1 O4 175.27(17) 7_656 .
O1 Ru1 O4 90.28(18) . .
O5 Ru1 O2 90.62(17) 7_656 7_656
O1 Ru1 O2 175.18(17) . 7_656
O4 Ru1 O2 89.42(18) . 7_656
O5 Ru1 O8 86.28(17) 7_656 .
O1 Ru1 O8 85.69(17) . .
O4 Ru1 O8 88.99(17) . .
O2 Ru1 O8 89.50(17) 7_656 .
O5 Ru1 Ru1 92.26(12) 7_656 7_656
O1 Ru1 Ru1 92.26(13) . 7_656
O4 Ru1 Ru1 92.46(13) . 7_656
O2 Ru1 Ru1 92.56(12) 7_656 7_656
O8 Ru1 Ru1 177.49(13) . 7_656
O6 Gd1 O6 99.0(2) 2_655 .
O6 Gd1 O3 143.31(16) 2_655 4_655
O6 Gd1 O3 74.98(16) . 4_655
O6 Gd1 O3 74.98(16) 2_655 3_455
O6 Gd1 O3 143.31(16) . 3_455
O3 Gd1 O3 130.6(2) 4_655 3_455
O6 Gd1 O10 71.87(15) 2_655 .
O6 Gd1 O10 81.11(17) . .
O3 Gd1 O10 71.43(16) 4_655 .
O3 Gd1 O10 128.19(17) 3_455 .
O6 Gd1 O10 81.11(17) 2_655 2_655
O6 Gd1 O10 71.87(15) . 2_655
O3 Gd1 O10 128.19(17) 4_655 2_655
O3 Gd1 O10 71.43(16) 3_455 2_655
O10 Gd1 O10 138.0(2) . 2_655
O6 Gd1 O9 146.58(15) 2_655 .
O6 Gd1 O9 94.99(16) . .
O3 Gd1 O9 69.77(15) 4_655 .
O3 Gd1 O9 75.66(15) 3_455 .
O10 Gd1 O9 140.65(16) . .
O10 Gd1 O9 74.69(16) 2_655 .
O6 Gd1 O9 94.99(16) 2_655 2_655
O6 Gd1 O9 146.58(15) . 2_655
O3 Gd1 O9 75.66(15) 4_655 2_655
O3 Gd1 O9 69.77(15) 3_455 2_655
O10 Gd1 O9 74.69(16) . 2_655
O10 Gd1 O9 140.65(16) 2_655 2_655
O9 Gd1 O9 89.6(2) . 2_655
O3 P1 O1 112.3(3) . .
O3 P1 O2 111.4(3) . .
O1 P1 O2 109.5(3) . .
O3 P1 C1 109.1(3) . .
O1 P1 C1 106.8(3) . .
O2 P1 C1 107.6(3) . .
O6 P2 O5 113.0(3) . .
O6 P2 O4 112.2(2) . .
O5 P2 O4 108.9(2) . .
O6 P2 C1 109.1(3) . .
O5 P2 C1 107.4(3) . .
O4 P2 C1 105.9(3) . .
P1 O1 Ru1 114.1(3) . .
P1 O2 Ru1 112.9(2) . 7_656
P1 O3 Gd1 146.2(3) . 3_545
P2 O4 Ru1 114.1(2) . .
P2 O5 Ru1 114.5(2) . 7_656
P2 O6 Gd1 149.0(3) . .
C1 O7 H7A 108(5) . .
Ru1 O8 H8A 106(6) . .
Ru1 O8 H8B 103(6) . .
H8A O8 H8B 105(6) . .
Gd1 O9 H9A 106(3) . .
Gd1 O9 H9B 109(4) . .
H9A O9 H9B 111(5) . .
Gd1 O10 H10A 109(6) . .
Gd1 O10 H10B 112(4) . .
H10A O10 H10B 108(7) . .
H11A O11 H11B 107(6) . .
H12A O12 H12B 104(6) . .
H13A O13 H13B 101(6) . .
H14A O14 H14B 91.9 . .
O7 C1 C2 108.9(5) . .
O7 C1 P2 111.1(4) . .
C2 C1 P2 110.6(5) . .
O7 C1 P1 104.9(4) . .
C2 C1 P1 110.9(5) . .
P2 C1 P1 110.4(3) . .
C1 C2 H2A 109.5 . .
C1 C2 H2B 109.5 . .
H2A C2 H2B 109.5 . .
C1 C2 H2C 109.5 . .
H2A C2 H2C 109.5 . .
H2B C2 H2C 109.5 . .

loop_
_geom_bond_atom_site_label_1
_geom_bond_atom_site_label_2
_geom_bond_distance
_geom_bond_site_symmetry_2
Ru1 O5 2.021(4) 7_656
Ru1 O1 2.022(4) .
Ru1 O4 2.027(4) .
Ru1 O2 2.040(4) 7_656
Ru1 O8 2.293(5) .
Ru1 Ru1 2.3536(12) 7_656
Gd1 O6 2.317(5) 2_655
Gd1 O6 2.317(5) .
Gd1 O3 2.377(4) 4_655
Gd1 O3 2.377(4) 3_455
Gd1 O10 2.413(5) .
Gd1 O10 2.413(5) 2_655
Gd1 O9 2.476(5) .
Gd1 O9 2.476(5) 2_655
P1 O3 1.516(5) .
P1 O1 1.540(5) .
P1 O2 1.551(4) .
P1 C1 1.846(6) .
P2 O6 1.495(5) .
P2 O5 1.546(5) .
P2 O4 1.552(5) .
P2 C1 1.837(7) .
O2 Ru1 2.040(4) 7_656
O3 Gd1 2.377(4) 3_545
O5 Ru1 2.021(4) 7_656
O7 C1 1.448(8) .
O7 H7A 0.90(4) .
O8 H8A 0.87(4) .
O8 H8B 0.89(4) .
O9 H9A 0.93(4) .
O9 H9B 0.86(4) .
O10 H10A 0.86(5) .
O10 H10B 0.85(4) .
O11 H11A 0.90(4) .
O11 H11B 0.89(4) .
O12 H12A 0.86(4) .
O12 H12B 0.89(4) .
O13 H13A 0.90(4) .
O13 H13B 0.93(4) .
O14 H14A 0.92(4) .
O14 H14B 0.9845 .
C1 C2 1.511(9) .
C2 H2A 0.9800 .
C2 H2B 0.9800 .
C2 H2C 0.9800 .

loop_
_geom_hbond_atom_site_label_D
_geom_hbond_atom_site_label_H
_geom_hbond_atom_site_label_A
_geom_hbond_distance_DH
_geom_hbond_distance_HA
_geom_hbond_distance_DA
_geom_hbond_angle_DHA
_geom_hbond_site_symmetry_A
O8 H8A O11 0.87(4) 2.02(7) 2.709(7) 135(7) 4_545
O8 H8B O14 0.89(4) 1.95(7) 2.687(7) 139(8) 8_456
O9 H9A O2 0.93(4) 2.13(5) 2.720(6) 120(4) 3_455
O9 H9B O7 0.86(4) 2.24(5) 2.841(7) 128(5) 4_655
O10 H10A O4 0.86(5) 1.97(6) 2.797(6) 161(9) 2_655
O11 H11A O5 0.90(4) 2.48(6) 3.163(6) 133(5) 2_655
O10 H10B O12 0.85(4) 2.26(5) 2.824(7) 124(5) 6_565
O14 H14A O12 0.92(4) 2.15(7) 2.738(8) 121(6) 6_565
O11 H11B O13 0.89(4) 2.16(6) 2.751(7) 123(6) 1_455
O14 H14B O7 0.98 2.12 2.991(6) 146.9 .

loop_
_geom_torsion_atom_site_label_1
_geom_torsion_atom_site_label_2
_geom_torsion_atom_site_label_3
_geom_torsion_atom_site_label_4
_geom_torsion
_geom_torsion_site_symmetry_1
_geom_torsion_site_symmetry_4
O3 P1 O1 Ru1 170.5(2) . .
O2 P1 O1 Ru1 46.2(3) . .
C1 P1 O1 Ru1 -70.0(3) . .
O5 Ru1 O1 P1 -116.9(3) 7_656 .
O4 Ru1 O1 P1 67.8(3) . .
O2 Ru1 O1 P1 154(2) 7_656 .
O8 Ru1 O1 P1 156.8(3) . .
Ru1 Ru1 O1 P1 -24.6(3) 7_656 .
O3 P1 O2 Ru1 -170.5(2) . 7_656
O1 P1 O2 Ru1 -45.7(3) . 7_656
C1 P1 O2 Ru1 70.0(3) . 7_656
O1 P1 O3 Gd1 -137.6(4) . 3_545
O2 P1 O3 Gd1 -14.4(6) . 3_545
C1 P1 O3 Gd1 104.2(5) . 3_545
O6 P2 O4 Ru1 -170.3(3) . .
O5 P2 O4 Ru1 -44.6(3) . .
C1 P2 O4 Ru1 70.7(3) . .
O5 Ru1 O4 P2 -153.0(19) 7_656 .
O1 Ru1 O4 P2 -68.4(3) . .
O2 Ru1 O4 P2 116.4(3) 7_656 .
O8 Ru1 O4 P2 -154.1(3) . .
Ru1 Ru1 O4 P2 23.9(2) 7_656 .
O6 P2 O5 Ru1 170.4(2) . 7_656
O4 P2 O5 Ru1 45.1(3) . 7_656
C1 P2 O5 Ru1 -69.2(3) . 7_656
O5 P2 O6 Gd1 -101.9(6) . .
O4 P2 O6 Gd1 21.6(7) . .
C1 P2 O6 Gd1 138.7(5) . .
O6 Gd1 O6 P2 -69.4(5) 2_655 .
O3 Gd1 O6 P2 147.6(6) 4_655 .
O3 Gd1 O6 P2 7.5(7) 3_455 .
O10 Gd1 O6 P2 -139.3(6) . .
O10 Gd1 O6 P2 8.1(5) 2_655 .
O9 Gd1 O6 P2 80.1(6) . .
O9 Gd1 O6 P2 176.9(4) 2_655 .
O6 P2 C1 O7 64.0(5) . .
O5 P2 C1 O7 -58.8(5) . .
O4 P2 C1 O7 -175.0(4) . .
O6 P2 C1 C2 -57.0(5) . .
O5 P2 C1 C2 -179.8(4) . .
O4 P2 C1 C2 63.9(5) . .
O6 P2 C1 P1 179.9(3) . .
O5 P2 C1 P1 57.1(4) . .
O4 P2 C1 P1 -59.1(4) . .
O3 P1 C1 O7 -59.5(5) . .
O1 P1 C1 O7 178.9(4) . .
O2 P1 C1 O7 61.4(5) . .
O3 P1 C1 C2 57.8(5) . .
O1 P1 C1 C2 -63.8(5) . .
O2 P1 C1 C2 178.8(5) . .
O3 P1 C1 P2 -179.2(3) . .
O1 P1 C1 P2 59.2(4) . .
O2 P1 C1 P2 -58.3(4) . .
